data_4113386
loop_
_publ_author_name
'Xuan Zhao'
'Chao-Yi Chiang'
'Matthew L. Miller'
'Marilyn V. Rampersad'
'Marcetta Y. Darensbourg'

_publ_section_title
;
 Activation of Alkenes and H2 by [Fe]-H2ase Model Complexes
;
_journal_name_full 'Journal of the American Chemical Society'
_journal_page_first 518
_journal_page_last 524
_journal_paper_doi 10.1021/ja0280168
_journal_volume 125
_journal_year 2003
_chemical_formula_sum 'C15 H26 F3 Fe2 O7 P2 S3'
_chemical_formula_weight 645.18
_chemical_name_systematic
; 
 ? 
;
_space_group_IT_number 2
_symmetry_cell_setting triclinic
_symmetry_space_group_name_Hall '-P 1'
_symmetry_space_group_name_H-M 'P -1'
_atom_sites_solution_hydrogens geom
_atom_sites_solution_primary direct
_atom_sites_solution_secondary difmap
_audit_creation_method SHELXL-97
_cell_angle_alpha 117.955(4)
_cell_angle_beta 97.071(4)
_cell_angle_gamma 91.898(4)
_cell_formula_units_Z 4
_cell_length_a 11.046(2)
_cell_length_b 16.325(4)
_cell_length_c 16.485(4)
_cell_measurement_temperature 110(2)
_cell_volume 2591.8(10)
_computing_structure_refinement 'SHELXL-97 (Sheldrick, 1997)'
_computing_structure_solution 'SHELXS-97 (Sheldrick, 1990)'
_diffrn_ambient_temperature 110(2)
_diffrn_measured_fraction_theta_full 0.986
_diffrn_measured_fraction_theta_max 0.986
_diffrn_radiation_monochromator graphite
_diffrn_radiation_source 'fine-focus sealed tube'
_diffrn_radiation_type MoK\a
_diffrn_radiation_wavelength 0.71073
_diffrn_reflns_av_R_equivalents 0.1056
_diffrn_reflns_av_sigmaI/netI 0.0906
_diffrn_reflns_limit_h_max 12
_diffrn_reflns_limit_h_min -11
_diffrn_reflns_limit_k_max 14
_diffrn_reflns_limit_k_min -18
_diffrn_reflns_limit_l_max 18
_diffrn_reflns_limit_l_min -16
_diffrn_reflns_number 11591
_diffrn_reflns_theta_full 23.32
_diffrn_reflns_theta_max 23.32
_diffrn_reflns_theta_min 1.45
_exptl_absorpt_coefficient_mu 1.538
_exptl_crystal_density_diffrn 1.654
_exptl_crystal_F_000 1316
_refine_diff_density_max 2.606
_refine_diff_density_min -0.844
_refine_diff_density_rms 0.200
_refine_ls_extinction_method none
_refine_ls_goodness_of_fit_ref 0.925
_refine_ls_hydrogen_treatment mixed
_refine_ls_matrix_type full
_refine_ls_number_parameters 603
_refine_ls_number_reflns 7398
_refine_ls_number_restraints 0
_refine_ls_restrained_S_all 0.925
_refine_ls_R_factor_all 0.0909
_refine_ls_R_factor_gt 0.0701
_refine_ls_shift/su_max 1.389
_refine_ls_shift/su_mean 0.017
_refine_ls_structure_factor_coef Fsqd
_refine_ls_weighting_details 'calc w=1/[\s^2^(Fo^2^)+(0.1318P)^2^+0.0000P] where P=(Fo^2^+2Fc^2^)/3'
_refine_ls_weighting_scheme calc
_refine_ls_wR_factor_gt 0.1643
_refine_ls_wR_factor_ref 0.1817
_reflns_number_gt 5301
_reflns_number_total 7398
_reflns_threshold_expression >2sigma(I)
_cod_data_source_file ja0280168-3_s1_2.cif
_cod_data_source_block mdxzb
_cod_original_cell_volume 2591.6(10)
_cod_database_code 4113386

loop_
_symmetry_equiv_pos_as_xyz
'x, y, z'
'-x, -y, -z'

loop_
_atom_site_label
_atom_site_type_symbol
_atom_site_fract_x
_atom_site_fract_y
_atom_site_fract_z
_atom_site_U_iso_or_equiv
_atom_site_adp_type
_atom_site_occupancy
_atom_site_symmetry_multiplicity
_atom_site_calc_flag
_atom_site_refinement_flags
_atom_site_disorder_assembly
_atom_site_disorder_group
Fe1A Fe 1.00556(8) 0.79875(6) 0.51349(6) 0.0216(3) Uani 1 1 d . . .
Fe2A Fe 0.87512(8) 0.64030(6) 0.42711(6) 0.0225(3) Uani 1 1 d . . .
S1A S 0.82507(14) 0.76873(10) 0.54012(11) 0.0234(4) Uani 1 1 d . . .
S2A S 1.02954(14) 0.67975(11) 0.54563(11) 0.0244(4) Uani 1 1 d . . .
P1A P 1.16035(15) 0.76894(11) 0.43269(12) 0.0244(4) Uani 1 1 d . . .
P2A P 0.72473(15) 0.53940(11) 0.41500(12) 0.0265(4) Uani 1 1 d . . .
O1A O 0.9314(4) 0.9084(3) 0.4220(3) 0.0346(11) Uani 1 1 d . . .
O2A O 1.1401(5) 0.9527(3) 0.6839(3) 0.0391(12) Uani 1 1 d . . .
O3A O 0.7735(5) 0.6594(4) 0.2660(3) 0.0428(13) Uani 1 1 d . . .
O4A O 1.0161(5) 0.4938(3) 0.3125(4) 0.0423(12) Uani 1 1 d . . .
C1A C 0.9580(5) 0.8643(4) 0.4580(4) 0.0233(14) Uani 1 1 d . . .
C2A C 1.1158(6) 0.7232(5) 0.3084(5) 0.0356(17) Uani 1 1 d . . .
H2A1 H 1.0627 0.7648 0.2969 0.053 Uiso 1 1 calc R . .
H2A2 H 1.0714 0.6610 0.2817 0.053 Uiso 1 1 calc R . .
H2A3 H 1.1893 0.7192 0.2794 0.053 Uiso 1 1 calc R . .
C3A C 1.2613(6) 0.8732(4) 0.4670(5) 0.0313(16) Uani 1 1 d . . .
H3A1 H 1.3238 0.8584 0.4262 0.047 Uiso 1 1 calc R . .
H3A2 H 1.3012 0.8972 0.5315 0.047 Uiso 1 1 calc R . .
H3A3 H 1.2135 0.9206 0.4619 0.047 Uiso 1 1 calc R . .
C4A C 1.2672(6) 0.6877(5) 0.4379(5) 0.0350(17) Uani 1 1 d . . .
H4A1 H 1.3332 0.6859 0.4027 0.053 Uiso 1 1 calc R . .
H4A2 H 1.2234 0.6252 0.4111 0.053 Uiso 1 1 calc R . .
H4A3 H 1.3022 0.7084 0.5029 0.053 Uiso 1 1 calc R . .
C5A C 1.0862(6) 0.8931(5) 0.6178(5) 0.0280(15) Uani 1 1 d . . .
C6A C 0.9587(6) 0.7166(5) 0.6506(4) 0.0296(15) Uani 1 1 d . . .
H6A1 H 0.9424 0.6620 0.6602 0.036 Uiso 1 1 calc R . .
H6A2 H 1.0171 0.7629 0.7049 0.036 Uiso 1 1 calc R . .
C7A C 0.8397(6) 0.7590(4) 0.6457(4) 0.0282(15) Uani 1 1 d . . .
H7A1 H 0.8423 0.8211 0.7006 0.034 Uiso 1 1 calc R . .
H7A2 H 0.7695 0.7184 0.6438 0.034 Uiso 1 1 calc R . .
C8A C 0.6893(6) 0.8263(4) 0.5382(5) 0.0304(15) Uani 1 1 d . . .
H8A1 H 0.6655 0.8186 0.4750 0.036 Uiso 1 1 calc R . .
H8A2 H 0.6215 0.7954 0.5514 0.036 Uiso 1 1 calc R . .
C9A C 0.7047(6) 0.9287(4) 0.6072(5) 0.0360(17) Uani 1 1 d . . .
H9A1 H 0.7169 0.9367 0.6705 0.054 Uiso 1 1 calc R . .
H9A2 H 0.6311 0.9570 0.5977 0.054 Uiso 1 1 calc R . .
H9A3 H 0.7761 0.9590 0.5982 0.054 Uiso 1 1 calc R . .
C10A C 0.8099(6) 0.6543(4) 0.3314(5) 0.0284(15) Uani 1 1 d . . .
C11A C 0.7138(7) 0.4311(5) 0.3077(6) 0.050(2) Uani 1 1 d . . .
H11A H 0.7801 0.3946 0.3130 0.074 Uiso 1 1 calc R . .
H11B H 0.7210 0.4445 0.2563 0.074 Uiso 1 1 calc R . .
H11C H 0.6345 0.3955 0.2956 0.074 Uiso 1 1 calc R . .
C12A C 0.5708(6) 0.5767(5) 0.4118(5) 0.0367(17) Uani 1 1 d . . .
H12D H 0.5587 0.6009 0.3674 0.055 Uiso 1 1 calc R . .
H12E H 0.5615 0.6258 0.4738 0.055 Uiso 1 1 calc R . .
H12F H 0.5098 0.5235 0.3925 0.055 Uiso 1 1 calc R . .
C13A C 0.7284(6) 0.5011(5) 0.5018(5) 0.0351(17) Uani 1 1 d . . .
H13A H 0.6581 0.4549 0.4849 0.053 Uiso 1 1 calc R . .
H13B H 0.7244 0.5546 0.5625 0.053 Uiso 1 1 calc R . .
H13C H 0.8046 0.4729 0.5050 0.053 Uiso 1 1 calc R . .
C14A C 0.9617(6) 0.5523(5) 0.3577(5) 0.0295(15) Uani 1 1 d . . .
S3A S 0.53334(16) 0.77735(12) 0.73440(12) 0.0325(4) Uani 1 1 d . . .
F1A F 0.3946(6) 0.9104(4) 0.8053(4) 0.106(2) Uani 1 1 d . . .
F2A F 0.2980(4) 0.7824(4) 0.6985(4) 0.0678(14) Uani 1 1 d . . .
F3A F 0.4111(5) 0.8665(4) 0.6625(4) 0.0791(17) Uani 1 1 d . . .
O5A O 0.5071(5) 0.7441(4) 0.7965(4) 0.0461(14) Uani 1 1 d . . .
O6A O 0.6344(4) 0.8493(3) 0.7701(3) 0.0426(13) Uani 1 1 d . . .
O7A O 0.5307(5) 0.7051(4) 0.6395(4) 0.0511(14) Uani 1 1 d . . .
C15A C 0.4028(8) 0.8372(5) 0.7259(6) 0.050(2) Uani 1 1 d . . .
Fe1B Fe 0.99579(8) 0.82719(6) 0.03782(6) 0.0236(3) Uani 1 1 d . . .
Fe2B Fe 0.84704(8) 0.67736(6) -0.05029(6) 0.0258(3) Uani 1 1 d . . .
S1B S 0.79789(14) 0.81999(11) 0.02452(11) 0.0255(4) Uani 1 1 d . A .
S2B S 0.94675(15) 0.73270(11) 0.09647(11) 0.0278(4) Uani 1 1 d . . .
P1B P 1.18354(16) 0.78151(13) 0.02211(13) 0.0329(4) Uani 1 1 d . . .
P2B P 0.68344(16) 0.58664(11) -0.06438(12) 0.0275(4) Uani 1 1 d . . .
O1B O 1.0048(5) 0.8764(4) -0.1099(4) 0.0592(16) Uani 1 1 d . . .
O2B O 1.0772(5) 1.0068(3) 0.2036(4) 0.0428(13) Uani 1 1 d . . .
O3B O 0.7859(5) 0.6552(3) -0.2377(3) 0.0399(12) Uani 1 1 d . . .
O4B O 0.9943(5) 0.5211(4) -0.1163(4) 0.0546(15) Uani 1 1 d . . .
C1B C 1.0035(6) 0.8587(5) -0.0502(5) 0.0389(18) Uani 1 1 d . . .
C2B C 1.2234(8) 0.7436(7) -0.0922(6) 0.068(3) Uani 1 1 d . . .
H2B1 H 1.2122 0.7929 -0.1096 0.101 Uiso 1 1 calc R . .
H2B2 H 1.1703 0.6872 -0.1373 0.101 Uiso 1 1 calc R . .
H2B3 H 1.3092 0.7302 -0.0918 0.101 Uiso 1 1 calc R . .
C3B C 1.3038(7) 0.8729(5) 0.0986(6) 0.051(2) Uani 1 1 d . . .
H3B1 H 1.3832 0.8473 0.0930 0.077 Uiso 1 1 calc R . .
H3B2 H 1.2888 0.8983 0.1630 0.077 Uiso 1 1 calc R . .
H3B3 H 1.3045 0.9227 0.0812 0.077 Uiso 1 1 calc R . .
C4B C 1.2234(7) 0.6873(5) 0.0460(6) 0.0446(19) Uani 1 1 d . . .
H4B1 H 1.1777 0.6287 -0.0024 0.067 Uiso 1 1 calc R . .
H4B2 H 1.2025 0.7002 0.1067 0.067 Uiso 1 1 calc R . .
H4B3 H 1.3116 0.6820 0.0467 0.067 Uiso 1 1 calc R . .
C5B C 1.0450(6) 0.9362(5) 0.1383(5) 0.0323(16) Uani 1 1 d . . .
C6B C 0.8366(6) 0.7975(5) 0.1755(5) 0.0316(16) Uani 1 1 d . . .
H6B1 H 0.7881 0.7538 0.1881 0.038 Uiso 1 1 calc R . .
H6B2 H 0.8829 0.8460 0.2354 0.038 Uiso 1 1 calc R . .
C7B C 0.7504(6) 0.8430(5) 0.1340(4) 0.0307(15) Uani 1 1 d . . .
H7B1 H 0.7561 0.9110 0.1762 0.037 Uiso 1 1 calc R . .
H7B2 H 0.6647 0.8163 0.1236 0.037 Uiso 1 1 calc R . .
C8B C 0.7050(7) 0.8848(6) -0.0187(6) 0.051(2) Uani 1 1 d . . .
C9B C 0.7387(11) 0.9768(8) 0.0249(9) 0.037(4) Uani 0.590(14) 1 d P A 1
H9B1 H 0.7632 0.9985 0.0915 0.055 Uiso 0.590(14) 1 calc PR A 1
H9B2 H 0.6697 1.0093 0.0157 0.055 Uiso 0.590(14) 1 calc PR A 1
H9B3 H 0.8080 0.9898 -0.0007 0.055 Uiso 0.590(14) 1 calc PR A 1
C9BB C 0.5856(15) 0.9001(12) -0.0003(12) 0.035(5) Uani 0.410(14) 1 d P A 2
H9BA H 0.5569 0.9472 -0.0170 0.053 Uiso 0.410(14) 1 calc PR A 2
H9BB H 0.5842 0.9221 0.0660 0.053 Uiso 0.410(14) 1 calc PR A 2
H9BC H 0.5319 0.8417 -0.0371 0.053 Uiso 0.410(14) 1 calc PR A 2
C10B C 0.8098(6) 0.6653(4) -0.1629(5) 0.0310(16) Uani 1 1 d . . .
C11B C 0.5372(6) 0.6322(5) -0.0689(5) 0.0343(16) Uani 1 1 d . . .
H11D H 0.5307 0.6546 -0.1148 0.052 Uiso 1 1 calc R . .
H11E H 0.5308 0.6839 -0.0076 0.052 Uiso 1 1 calc R . .
H11F H 0.4708 0.5828 -0.0867 0.052 Uiso 1 1 calc R . .
C12B C 0.6624(7) 0.4767(5) -0.1706(5) 0.047(2) Uani 1 1 d . . .
H12A H 0.5855 0.4417 -0.1757 0.071 Uiso 1 1 calc R . .
H12B H 0.7310 0.4405 -0.1697 0.071 Uiso 1 1 calc R . .
H12C H 0.6592 0.4884 -0.2240 0.071 Uiso 1 1 calc R . .
C13B C 0.6802(7) 0.5513(5) 0.0245(5) 0.0405(18) Uani 1 1 d . . .
H13D H 0.6124 0.5025 0.0049 0.061 Uiso 1 1 calc R . .
H13E H 0.6685 0.6051 0.0829 0.061 Uiso 1 1 calc R . .
H13F H 0.7579 0.5272 0.0338 0.061 Uiso 1 1 calc R . .
C14B C 0.9373(6) 0.5838(5) -0.0900(5) 0.0352(17) Uani 1 1 d . . .
S3B S 0.48356(15) 0.77311(12) 0.26195(12) 0.0305(4) Uani 1 1 d . . .
F1B F 0.5394(4) 0.9356(3) 0.4113(3) 0.0396(10) Uani 1 1 d . . .
F2B F 0.5527(4) 0.9378(3) 0.2830(3) 0.0481(11) Uani 1 1 d . . .
F3B F 0.6904(4) 0.8804(3) 0.3388(3) 0.0451(11) Uani 1 1 d . . .
O5B O 0.3589(4) 0.7960(4) 0.2567(4) 0.0454(13) Uani 1 1 d . . .
O6B O 0.5284(4) 0.7319(3) 0.1741(3) 0.0348(11) Uani 1 1 d . . .
O7B O 0.5130(5) 0.7306(3) 0.3198(3) 0.0460(13) Uani 1 1 d . . .
C15B C 0.5709(6) 0.8868(5) 0.3269(5) 0.0341(17) Uani 1 1 d . . .

loop_
_atom_site_aniso_label
_atom_site_aniso_U_11
_atom_site_aniso_U_22
_atom_site_aniso_U_33
_atom_site_aniso_U_23
_atom_site_aniso_U_13
_atom_site_aniso_U_12
Fe1A 0.0210(5) 0.0157(5) 0.0294(5) 0.0113(4) 0.0055(4) 0.0020(4)
Fe2A 0.0237(5) 0.0154(5) 0.0292(5) 0.0112(4) 0.0052(4) 0.0018(4)
S1A 0.0221(8) 0.0177(8) 0.0321(9) 0.0127(7) 0.0062(7) 0.0032(6)
S2A 0.0236(9) 0.0206(8) 0.0327(9) 0.0152(7) 0.0057(7) 0.0048(7)
P1A 0.0240(9) 0.0199(9) 0.0323(9) 0.0143(8) 0.0073(7) 0.0025(7)
P2A 0.0275(9) 0.0172(8) 0.0348(10) 0.0124(8) 0.0052(7) 0.0004(7)
O1A 0.034(3) 0.029(3) 0.047(3) 0.024(3) 0.002(2) 0.003(2)
O2A 0.043(3) 0.027(3) 0.036(3) 0.006(3) 0.007(2) -0.003(2)
O3A 0.053(3) 0.047(3) 0.034(3) 0.026(3) 0.001(2) 0.007(3)
O4A 0.040(3) 0.029(3) 0.054(3) 0.014(3) 0.016(3) 0.015(2)
C1A 0.019(3) 0.018(3) 0.030(3) 0.009(3) 0.004(3) 0.000(3)
C2A 0.034(4) 0.039(4) 0.038(4) 0.021(4) 0.009(3) 0.000(3)
C3A 0.027(4) 0.027(4) 0.044(4) 0.019(3) 0.010(3) -0.001(3)
C4A 0.030(4) 0.029(4) 0.052(4) 0.022(4) 0.014(3) 0.009(3)
C5A 0.023(4) 0.021(4) 0.042(4) 0.017(4) 0.004(3) 0.002(3)
C6A 0.029(4) 0.033(4) 0.027(4) 0.014(3) 0.006(3) 0.001(3)
C7A 0.030(4) 0.022(3) 0.035(4) 0.016(3) 0.006(3) 0.002(3)
C8A 0.022(4) 0.032(4) 0.043(4) 0.022(3) 0.008(3) 0.011(3)
C9A 0.036(4) 0.025(4) 0.048(4) 0.019(4) 0.006(3) 0.008(3)
C10A 0.029(4) 0.021(3) 0.035(4) 0.012(3) 0.007(3) 0.000(3)
C11A 0.049(5) 0.032(4) 0.055(5) 0.009(4) 0.016(4) -0.008(4)
C12A 0.027(4) 0.034(4) 0.056(5) 0.028(4) 0.003(3) 0.002(3)
C13A 0.032(4) 0.029(4) 0.054(5) 0.027(4) 0.010(3) 0.002(3)
C14A 0.031(4) 0.029(4) 0.030(4) 0.016(3) -0.001(3) 0.000(3)
S3A 0.0314(10) 0.0293(9) 0.0367(10) 0.0169(8) 0.0017(8) -0.0008(7)
F1A 0.101(5) 0.073(4) 0.083(4) -0.010(3) -0.005(4) 0.051(4)
F2A 0.038(3) 0.076(4) 0.091(4) 0.043(3) -0.002(3) 0.009(3)
F3A 0.090(4) 0.053(3) 0.102(4) 0.053(3) -0.023(3) -0.006(3)
O5A 0.044(3) 0.048(3) 0.053(3) 0.034(3) -0.007(3) -0.018(3)
O6A 0.037(3) 0.038(3) 0.051(3) 0.022(3) 0.000(2) -0.014(2)
O7A 0.055(4) 0.041(3) 0.041(3) 0.006(3) 0.006(3) -0.004(3)
C15A 0.050(5) 0.036(5) 0.054(5) 0.016(4) -0.009(4) 0.004(4)
Fe1B 0.0221(5) 0.0206(5) 0.0284(5) 0.0120(4) 0.0040(4) 0.0026(4)
Fe2B 0.0257(5) 0.0207(5) 0.0274(5) 0.0084(4) 0.0053(4) 0.0005(4)
S1B 0.0227(9) 0.0247(9) 0.0290(9) 0.0125(7) 0.0045(7) 0.0035(7)
S2B 0.0352(10) 0.0214(8) 0.0273(9) 0.0120(7) 0.0044(7) 0.0041(7)
P1B 0.0264(10) 0.0310(10) 0.0385(10) 0.0139(9) 0.0060(8) 0.0080(8)
P2B 0.0303(10) 0.0179(9) 0.0319(10) 0.0101(8) 0.0048(8) -0.0009(7)
O1B 0.066(4) 0.084(4) 0.061(4) 0.057(4) 0.027(3) 0.030(3)
O2B 0.048(3) 0.020(3) 0.046(3) 0.005(3) 0.007(3) -0.002(2)
O3B 0.050(3) 0.042(3) 0.032(3) 0.020(3) 0.012(2) 0.013(2)
O4B 0.045(3) 0.039(3) 0.060(4) 0.007(3) 0.003(3) 0.015(3)
C1B 0.030(4) 0.041(4) 0.051(5) 0.024(4) 0.013(4) 0.010(3)
C2B 0.056(6) 0.108(8) 0.047(5) 0.036(6) 0.027(4) 0.046(6)
C3B 0.029(4) 0.032(4) 0.084(6) 0.022(4) 0.002(4) 0.002(3)
C4B 0.028(4) 0.037(4) 0.062(5) 0.021(4) -0.005(4) 0.011(3)
C5B 0.027(4) 0.031(4) 0.045(4) 0.021(4) 0.008(3) 0.008(3)
C6B 0.047(4) 0.024(4) 0.029(4) 0.014(3) 0.015(3) 0.008(3)
C7B 0.027(4) 0.028(4) 0.032(4) 0.010(3) 0.008(3) -0.004(3)
C8B 0.038(5) 0.074(6) 0.064(5) 0.049(5) 0.010(4) 0.030(4)
C9B 0.038(7) 0.033(8) 0.056(8) 0.032(7) 0.011(6) 0.012(6)
C9BB 0.033(11) 0.029(10) 0.038(10) 0.016(8) -0.007(8) 0.002(8)
C10B 0.025(4) 0.016(3) 0.046(5) 0.008(3) 0.012(3) 0.002(3)
C11B 0.038(4) 0.030(4) 0.041(4) 0.022(3) 0.006(3) 0.000(3)
C12B 0.048(5) 0.025(4) 0.049(5) 0.000(4) 0.013(4) -0.006(3)
C13B 0.043(4) 0.031(4) 0.060(5) 0.030(4) 0.015(4) 0.006(3)
C14B 0.031(4) 0.035(4) 0.028(4) 0.006(3) 0.004(3) -0.001(3)
S3B 0.0300(10) 0.0264(9) 0.0332(9) 0.0130(8) 0.0053(7) -0.0033(7)
F1B 0.041(2) 0.028(2) 0.040(2) 0.0068(19) 0.0156(19) 0.0031(18)
F2B 0.065(3) 0.029(2) 0.061(3) 0.028(2) 0.019(2) 0.008(2)
F3B 0.027(2) 0.038(2) 0.057(3) 0.012(2) 0.0105(19) 0.0039(18)
O5B 0.021(3) 0.068(4) 0.047(3) 0.028(3) 0.002(2) -0.004(2)
O6B 0.038(3) 0.030(3) 0.033(3) 0.012(2) 0.009(2) -0.003(2)
O7B 0.073(4) 0.030(3) 0.036(3) 0.019(2) 0.003(3) -0.006(3)
C15B 0.036(4) 0.030(4) 0.038(4) 0.015(3) 0.013(3) 0.008(3)

loop_
_atom_type_symbol
_atom_type_description
_atom_type_scat_dispersion_real
_atom_type_scat_dispersion_imag
_atom_type_scat_source
C C 0.0033 0.0016 'International Tables Vol C Tables 4.2.6.8 and 6.1.1.4'
H H 0.0000 0.0000 'International Tables Vol C Tables 4.2.6.8 and 6.1.1.4'
O O 0.0106 0.0060 'International Tables Vol C Tables 4.2.6.8 and 6.1.1.4'
F F 0.0171 0.0103 'International Tables Vol C Tables 4.2.6.8 and 6.1.1.4'
P P 0.1023 0.0942 'International Tables Vol C Tables 4.2.6.8 and 6.1.1.4'
S S 0.1246 0.1234 'International Tables Vol C Tables 4.2.6.8 and 6.1.1.4'
Fe Fe 0.3463 0.8444 'International Tables Vol C Tables 4.2.6.8 and 6.1.1.4'

loop_
_geom_angle_atom_site_label_1
_geom_angle_atom_site_label_2
_geom_angle_atom_site_label_3
_geom_angle
C1A Fe1A C5A 97.1(3)
C1A Fe1A S1A 96.6(2)
C5A Fe1A S1A 108.1(2)
C1A Fe1A P1A 85.7(2)
C5A Fe1A P1A 96.6(2)
S1A Fe1A P1A 154.68(7)
C1A Fe1A S2A 162.3(2)
C5A Fe1A S2A 100.5(2)
S1A Fe1A S2A 76.25(6)
P1A Fe1A S2A 94.04(7)
C1A Fe1A Fe2A 107.4(2)
C5A Fe1A Fe2A 150.8(2)
S1A Fe1A Fe2A 54.47(5)
P1A Fe1A Fe2A 100.71(6)
S2A Fe1A Fe2A 55.20(5)
C14A Fe2A C10A 92.0(3)
C14A Fe2A S1A 161.8(2)
C10A Fe2A S1A 98.9(2)
C14A Fe2A P2A 93.7(2)
C10A Fe2A P2A 96.3(2)
S1A Fe2A P2A 99.64(7)
C14A Fe2A S2A 87.1(2)
C10A Fe2A S2A 148.3(2)
S1A Fe2A S2A 75.98(6)
P2A Fe2A S2A 115.38(7)
C14A Fe2A Fe1A 110.7(2)
C10A Fe2A Fe1A 96.0(2)
S1A Fe2A Fe1A 53.81(5)
P2A Fe2A Fe1A 152.24(6)
S2A Fe2A Fe1A 55.37(5)
C8A S1A C7A 106.1(3)
C8A S1A Fe1A 128.2(2)
C7A S1A Fe1A 110.2(2)
C8A S1A Fe2A 127.5(2)
C7A S1A Fe2A 109.3(2)
Fe1A S1A Fe2A 71.72(6)
C6A S2A Fe2A 106.4(2)
C6A S2A Fe1A 102.7(2)
Fe2A S2A Fe1A 69.43(5)
C3A P1A C2A 103.6(3)
C3A P1A C4A 102.6(3)
C2A P1A C4A 102.2(3)
C3A P1A Fe1A 111.9(2)
C2A P1A Fe1A 115.0(2)
C4A P1A Fe1A 119.6(2)
C13A P2A C11A 103.0(4)
C13A P2A C12A 102.0(3)
C11A P2A C12A 103.8(4)
C13A P2A Fe2A 119.6(2)
C11A P2A Fe2A 111.4(3)
C12A P2A Fe2A 115.3(2)
O1A C1A Fe1A 177.4(5)
O2A C5A Fe1A 178.5(6)
C7A C6A S2A 113.0(4)
C6A C7A S1A 106.1(4)
C9A C8A S1A 113.7(5)
O3A C10A Fe2A 175.1(6)
O4A C14A Fe2A 178.5(6)
O5A S3A O6A 115.0(3)
O5A S3A O7A 114.4(3)
O6A S3A O7A 115.3(3)
O5A S3A C15A 103.6(4)
O6A S3A C15A 103.3(4)
O7A S3A C15A 103.0(4)
F1A C15A F2A 107.7(8)
F1A C15A F3A 107.8(7)
F2A C15A F3A 106.9(6)
F1A C15A S3A 112.1(6)
F2A C15A S3A 112.2(5)
F3A C15A S3A 110.0(6)
C1B Fe1B C5B 100.4(3)
C1B Fe1B S1B 94.6(2)
C5B Fe1B S1B 103.5(2)
C1B Fe1B P1B 89.1(2)
C5B Fe1B P1B 95.1(2)
S1B Fe1B P1B 160.12(8)
C1B Fe1B S2B 155.6(3)
C5B Fe1B S2B 103.6(2)
S1B Fe1B S2B 75.99(7)
P1B Fe1B S2B 92.78(7)
C1B Fe1B Fe2B 100.8(2)
C5B Fe1B Fe2B 150.3(2)
S1B Fe1B Fe2B 54.27(5)
P1B Fe1B Fe2B 105.85(6)
S2B Fe1B Fe2B 55.42(5)
C14B Fe2B C10B 91.9(3)
C14B Fe2B S1B 159.9(2)
C10B Fe2B S1B 96.2(2)
C14B Fe2B P2B 92.5(2)
C10B Fe2B P2B 94.4(2)
S1B Fe2B P2B 105.20(7)
C14B Fe2B S2B 90.6(2)
C10B Fe2B S2B 158.7(2)
S1B Fe2B S2B 75.35(6)
P2B Fe2B S2B 106.64(7)
C14B Fe2B Fe1B 106.8(2)
C10B Fe2B Fe1B 104.0(2)
S1B Fe2B Fe1B 53.34(5)
P2B Fe2B Fe1B 152.61(6)
S2B Fe2B Fe1B 55.17(5)
C7B S1B C8B 106.1(3)
C7B S1B Fe1B 110.0(2)
C8B S1B Fe1B 124.1(3)
C7B S1B Fe2B 111.4(2)
C8B S1B Fe2B 129.4(3)
Fe1B S1B Fe2B 72.38(6)
C6B S2B Fe1B 102.9(2)
C6B S2B Fe2B 106.5(2)
Fe1B S2B Fe2B 69.41(6)
C2B P1B C3B 103.9(5)
C2B P1B C4B 102.9(4)
C3B P1B C4B 101.7(4)
C2B P1B Fe1B 114.6(3)
C3B P1B Fe1B 113.2(3)
C4B P1B Fe1B 118.7(3)
C12B P2B C11B 102.7(4)
C12B P2B C13B 103.0(4)
C11B P2B C13B 103.2(3)
C12B P2B Fe2B 112.9(3)
C11B P2B Fe2B 116.2(2)
C13B P2B Fe2B 117.0(3)
O1B C1B Fe1B 177.3(7)
O2B C5B Fe1B 179.7(7)
C7B C6B S2B 111.9(4)
C6B C7B S1B 106.4(4)
C9B C8B C9BB 90.9(10)
C9B C8B S1B 114.4(8)
C9BB C8B S1B 121.3(9)
O3B C10B Fe2B 178.4(6)
O4B C14B Fe2B 178.5(7)
O7B S3B O5B 114.4(3)
O7B S3B O6B 115.9(3)
O5B S3B O6B 114.4(3)
O7B S3B C15B 103.1(3)
O5B S3B C15B 102.7(3)
O6B S3B C15B 103.9(3)
F3B C15B F1B 107.3(6)
F3B C15B F2B 107.1(5)
F1B C15B F2B 107.2(5)
F3B C15B S3B 111.9(5)
F1B C15B S3B 111.7(5)
F2B C15B S3B 111.4(5)

loop_
_geom_bond_atom_site_label_1
_geom_bond_atom_site_label_2
_geom_bond_distance
Fe1A C1A 1.760(7)
Fe1A C5A 1.781(7)
Fe1A S1A 2.1818(18)
Fe1A P1A 2.2232(19)
Fe1A S2A 2.2560(18)
Fe1A Fe2A 2.5669(13)
Fe2A C14A 1.762(7)
Fe2A C10A 1.770(7)
Fe2A S1A 2.2001(18)
Fe2A P2A 2.2230(18)
Fe2A S2A 2.2513(19)
S1A C8A 1.801(6)
S1A C7A 1.810(6)
S2A C6A 1.832(6)
P1A C3A 1.810(6)
P1A C2A 1.814(7)
P1A C4A 1.829(6)
P2A C13A 1.808(7)
P2A C11A 1.808(8)
P2A C12A 1.828(7)
O1A C1A 1.153(7)
O2A C5A 1.138(8)
O3A C10A 1.144(8)
O4A C14A 1.144(8)
C6A C7A 1.517(9)
C8A C9A 1.506(9)
S3A O5A 1.419(5)
S3A O6A 1.440(5)
S3A O7A 1.448(5)
S3A C15A 1.796(8)
F1A C15A 1.311(10)
F2A C15A 1.330(9)
F3A C15A 1.349(9)
Fe1B C1B 1.762(8)
Fe1B C5B 1.777(8)
Fe1B S1B 2.1636(18)
Fe1B P1B 2.231(2)
Fe1B S2B 2.2538(18)
Fe1B Fe2B 2.5705(13)
Fe2B C14B 1.754(8)
Fe2B C10B 1.766(8)
Fe2B S1B 2.1894(19)
Fe2B P2B 2.2157(19)
Fe2B S2B 2.2608(19)
S1B C7B 1.812(6)
S1B C8B 1.810(7)
S2B C6B 1.866(6)
P1B C2B 1.805(8)
P1B C3B 1.809(8)
P1B C4B 1.813(7)
P2B C12B 1.807(7)
P2B C11B 1.808(7)
P2B C13B 1.813(7)
O1B C1B 1.150(8)
O2B C5B 1.153(8)
O3B C10B 1.159(8)
O4B C14B 1.152(9)
C6B C7B 1.513(9)
C8B C9B 1.340(14)
C8B C9BB 1.394(18)
S3B O7B 1.434(5)
S3B O5B 1.442(5)
S3B O6B 1.442(5)
S3B C15B 1.813(7)
F1B C15B 1.338(8)
F2B C15B 1.341(8)
F3B C15B 1.325(8)
